data_1572697
loop_
_publ_author_name
'Pan, Xiuhong'
'Lan, Linfeng'
'Zhang, Hongyu'

_publ_section_title
;
 Flexible organic crystals with multi-stimuli-responsive CPL for broadband
 multicolor optical waveguides.
;
_journal_issue 42
_journal_name_full 'Chemical science'
_journal_page_first 17444
_journal_page_last 17452
_journal_paper_doi 10.1039/d4sc05005c
_journal_volume 15
_journal_year 2024
_chemical_absolute_configuration R
_chemical_formula_moiety 'C16 H17 N O'
_chemical_formula_sum 'C16 H17 N O'
_chemical_formula_weight 239.30
_space_group_crystal_system monoclinic
_space_group_IT_number 5
_space_group_name_Hall 'C 2y'
_space_group_name_H-M_alt 'C 1 2 1'
_atom_sites_solution_hydrogens mixed
_atom_sites_solution_primary dual
_audit_creation_date 2021-11-06
_audit_creation_method
;
Olex2 1.2
(compiled 2018.04.18 svn.r3501 for OlexSys, GUI svn.r5488)
;
_audit_update_record
;
2024-07-25 deposited with the CCDC.	2024-09-26 downloaded from the CCDC.
;
_cell_angle_alpha 90
_cell_angle_beta 128.653(4)
_cell_angle_gamma 90
_cell_formula_units_Z 4
_cell_length_a 20.291(2)
_cell_length_b 5.8861(6)
_cell_length_c 14.4945(14)
_cell_measurement_reflns_used 5364
_cell_measurement_temperature 100(2)
_cell_measurement_theta_max 67.83
_cell_measurement_theta_min 5.58
_cell_volume 1351.9(2)
_computing_cell_refinement 'SAINT V8.40A (?, 2016)'
_computing_data_reduction 'SAINT V8.40A (?, 2016)'
_computing_molecular_graphics 'Olex2 (Dolomanov et al., 2009)'
_computing_publication_material 'Olex2 (Dolomanov et al., 2009)'
_computing_structure_refinement 'XL (Sheldrick, 2008)'
_computing_structure_solution 'XT (Sheldrick, 2015)'
_diffrn_ambient_temperature 100.0
_diffrn_measured_fraction_theta_full 0.998
_diffrn_measured_fraction_theta_max 0.998
_diffrn_measurement_device_type 'Bruker APEX-II CCD'
_diffrn_measurement_method '\f and \w scans'
_diffrn_radiation_type CuK\a
_diffrn_radiation_wavelength 1.54178
_diffrn_reflns_av_R_equivalents 0.0613
_diffrn_reflns_av_unetI/netI 0.0558
_diffrn_reflns_Laue_measured_fraction_full 0.998
_diffrn_reflns_Laue_measured_fraction_max 0.998
_diffrn_reflns_limit_h_max 24
_diffrn_reflns_limit_h_min -24
_diffrn_reflns_limit_k_max 7
_diffrn_reflns_limit_k_min -6
_diffrn_reflns_limit_l_max 17
_diffrn_reflns_limit_l_min -17
_diffrn_reflns_number 10141
_diffrn_reflns_point_group_measured_fraction_full 0.990
_diffrn_reflns_point_group_measured_fraction_max 0.989
_diffrn_reflns_theta_full 67.679
_diffrn_reflns_theta_max 68.058
_diffrn_reflns_theta_min 5.583
_diffrn_standards_number 0
_exptl_absorpt_coefficient_mu 0.570
_exptl_absorpt_correction_type none
_exptl_crystal_colour yellow
_exptl_crystal_density_diffrn 1.176
_exptl_crystal_description needle
_exptl_crystal_F_000 512
_refine_diff_density_max 0.123
_refine_diff_density_min -0.118
_refine_diff_density_rms 0.031
_refine_ls_abs_structure_details
;
 Flack x determined using 780 quotients [(I+)-(I-)]/[(I+)+(I-)]
 (Parsons, Flack and Wagner, Acta Cryst. B69 (2013) 249-259).
;
_refine_ls_abs_structure_Flack 0.0(3)
_refine_ls_extinction_coef 0.0038(10)
_refine_ls_extinction_expression Fc^*^=kFc[1+0.001xFc^2^\l^3^/sin(2\q)]^-1/4^
_refine_ls_extinction_method 'SHELXL-2014/7 (Sheldrick 2014'
_refine_ls_goodness_of_fit_ref 1.046
_refine_ls_hydrogen_treatment mixed
_refine_ls_matrix_type full
_refine_ls_number_parameters 170
_refine_ls_number_reflns 2449
_refine_ls_number_restraints 1
_refine_ls_restrained_S_all 1.046
_refine_ls_R_factor_all 0.0528
_refine_ls_R_factor_gt 0.0431
_refine_ls_shift/su_max 0.000
_refine_ls_shift/su_mean 0.000
_refine_ls_structure_factor_coef Fsqd
_refine_ls_weighting_details 'w=1/[\s^2^(Fo^2^)+(0.0541P)^2^+0.1802P] where P=(Fo^2^+2Fc^2^)/3'
_refine_ls_weighting_scheme calc
_refine_ls_wR_factor_gt 0.1078
_refine_ls_wR_factor_ref 0.1179
_reflns_Friedel_coverage 0.793
_reflns_Friedel_fraction_full 0.980
_reflns_Friedel_fraction_max 0.977
_reflns_number_gt 2030
_reflns_number_total 2449
_reflns_threshold_expression 'I > 2\s(I)'
_cod_data_source_file d4sc05005c3.cif
_cod_data_source_block 1
_cod_depositor_comments 'Adding full bibliography for 1572697--1572698.cif.'
_cod_database_code 1572697
_shelx_shelxl_version_number 2014/7
_shelx_space_group_comment
;
The symmetry employed for this shelxl refinement is uniquely defined
by the following loop, which should always be used as a source of
symmetry information in preference to the above space-group names.
They are only intended as comments.
;
_olex2_refinement_description
;
1. Fixed Uiso
 At 1.2 times of:
  All C(H) groups
 At 1.5 times of:
  All C(H,H,H) groups
2.a Ternary CH refined with riding coordinates:
 C6(H6)
2.b Aromatic/amide H refined with riding coordinates:
 C3(H3), C5(H5), C8(H8), C9(H9), C10(H10), C11(H11), C13(H13), C14(H14),
 C16(H16)
2.c Idealised Me refined as rotating group:
 C1(H1A,H1B,H1C), C12(H12A,H12B,H12C)
;
_olex2_submission_special_instructions 'No special instructions were received'

loop_
_space_group_symop_operation_xyz
'x, y, z'
'-x, y, -z'
'x+1/2, y+1/2, z'
'-x+1/2, y+1/2, -z'

loop_
_atom_site_label
_atom_site_type_symbol
_atom_site_fract_x
_atom_site_fract_y
_atom_site_fract_z
_atom_site_U_iso_or_equiv
_atom_site_adp_type
_atom_site_occupancy
_atom_site_site_symmetry_order
_atom_site_calc_flag
_atom_site_refinement_flags_posn
_atom_site_refinement_flags_adp
_atom_site_refinement_flags_occupancy
_atom_site_disorder_assembly
_atom_site_disorder_group
N1 N 0.52651(15) 0.5918(4) 0.37703(19) 0.0667(6) Uani 1 1 d . . . . .
O2 O 0.59728(14) 0.2489(4) 0.5223(2) 0.0837(6) Uani 1 1 d . . . . .
C1 C 0.90943(19) 0.7149(7) 0.7601(3) 0.0892(10) Uani 1 1 d . . . . .
H1A H 0.9329 0.6913 0.7187 0.134 Uiso 1 1 calc GR . . . .
H1B H 0.9489 0.6558 0.8408 0.134 Uiso 1 1 calc GR . . . .
H1C H 0.9006 0.8777 0.7627 0.134 Uiso 1 1 calc GR . . . .
C2 C 0.82618(17) 0.5916(5) 0.6953(2) 0.0695(7) Uani 1 1 d . . . . .
C3 C 0.75274(17) 0.6840(5) 0.5958(2) 0.0649(7) Uani 1 1 d . . . . .
H3 H 0.7553 0.8267 0.5676 0.078 Uiso 1 1 calc R . . . .
C4 C 0.67497(17) 0.5745(5) 0.5354(2) 0.0605(6) Uani 1 1 d . . . . .
C5 C 0.59917(18) 0.6828(5) 0.4337(2) 0.0647(7) Uani 1 1 d . . . . .
H5 H 0.6040 0.8266 0.4086 0.078 Uiso 1 1 calc R . . . .
C6 C 0.45298(17) 0.7131(5) 0.2757(2) 0.0674(7) Uani 1 1 d . . . . .
H6 H 0.4731 0.8519 0.2602 0.081 Uiso 1 1 calc R . . . .
C7 C 0.40965(16) 0.5584(5) 0.1689(2) 0.0656(7) Uani 1 1 d . . . . .
C8 C 0.4121(2) 0.6059(6) 0.0776(3) 0.0790(8) Uani 1 1 d . . . . .
H8 H 0.4392 0.7399 0.0801 0.095 Uiso 1 1 calc R . . . .
C9 C 0.3751(3) 0.4588(8) -0.0174(3) 0.0968(11) Uani 1 1 d . . . . .
H9 H 0.3769 0.4938 -0.0798 0.116 Uiso 1 1 calc R . . . .
C10 C 0.3361(2) 0.2636(8) -0.0228(3) 0.0934(11) Uani 1 1 d . . . . .
H10 H 0.3116 0.1625 -0.0877 0.112 Uiso 1 1 calc R . . . .
C11 C 0.8200(2) 0.3815(6) 0.7335(3) 0.0751(8) Uani 1 1 d . . . . .
H11 H 0.8695 0.3140 0.8015 0.090 Uiso 1 1 calc R . . . .
C12 C 0.3968(2) 0.7860(6) 0.3058(3) 0.0843(9) Uani 1 1 d . . . . .
H12A H 0.3815 0.6529 0.3295 0.126 Uiso 1 1 calc GR . . . .
H12B H 0.3454 0.8566 0.2364 0.126 Uiso 1 1 calc GR . . . .
H12C H 0.4270 0.8957 0.3709 0.126 Uiso 1 1 calc GR . . . .
C13 C 0.3698(2) 0.3610(6) 0.1620(3) 0.0773(8) Uani 1 1 d . . . . .
H13 H 0.3679 0.3244 0.2241 0.093 Uiso 1 1 calc R . . . .
C14 C 0.3328(2) 0.2164(6) 0.0668(3) 0.0885(9) Uani 1 1 d . . . . .
H14 H 0.3049 0.0831 0.0633 0.106 Uiso 1 1 calc R . . . .
C15 C 0.67110(19) 0.3615(5) 0.5763(2) 0.0662(7) Uani 1 1 d . . . . .
C16 C 0.74437(19) 0.2689(5) 0.6756(3) 0.0754(8) Uani 1 1 d . . . . .
H16 H 0.7425 0.1258 0.7042 0.090 Uiso 1 1 calc R . . . .
H2 H 0.552(2) 0.350(8) 0.456(3) 0.103(11) Uiso 1 1 d . . . . .

loop_
_atom_site_aniso_label
_atom_site_aniso_U_11
_atom_site_aniso_U_22
_atom_site_aniso_U_33
_atom_site_aniso_U_23
_atom_site_aniso_U_13
_atom_site_aniso_U_12
N1 0.0769(14) 0.0605(13) 0.0561(12) 0.0013(10) 0.0383(11) -0.0011(11)
O2 0.0817(13) 0.0668(12) 0.0812(14) 0.0102(11) 0.0404(11) -0.0090(11)
C1 0.0832(19) 0.087(2) 0.094(2) -0.0118(18) 0.0533(17) -0.0087(18)
C2 0.0755(17) 0.0697(17) 0.0680(16) -0.0095(14) 0.0471(14) -0.0036(14)
C3 0.0805(17) 0.0574(15) 0.0672(16) -0.0004(13) 0.0511(14) -0.0025(13)
C4 0.0761(15) 0.0551(14) 0.0587(13) -0.0018(11) 0.0462(13) -0.0008(12)
C5 0.0825(17) 0.0557(14) 0.0614(15) 0.0023(12) 0.0476(14) -0.0002(13)
C6 0.0776(16) 0.0601(16) 0.0608(15) 0.0079(13) 0.0414(14) 0.0035(13)
C7 0.0703(15) 0.0634(16) 0.0602(14) 0.0080(12) 0.0393(13) 0.0090(13)
C8 0.0927(19) 0.0807(19) 0.0662(16) 0.0099(15) 0.0508(15) 0.0080(16)
C9 0.118(3) 0.108(3) 0.0641(18) 0.0115(19) 0.0566(19) 0.022(2)
C10 0.095(2) 0.089(3) 0.0631(18) -0.0040(17) 0.0336(17) 0.020(2)
C11 0.0768(18) 0.0742(19) 0.0673(17) 0.0044(15) 0.0416(15) 0.0075(15)
C12 0.099(2) 0.081(2) 0.0739(18) 0.0024(15) 0.0544(18) 0.0118(17)
C13 0.090(2) 0.0718(18) 0.0681(17) 0.0033(15) 0.0482(16) -0.0019(16)
C14 0.0892(19) 0.076(2) 0.076(2) -0.0036(17) 0.0394(16) 0.0007(18)
C15 0.0785(17) 0.0555(14) 0.0657(15) -0.0011(14) 0.0455(14) -0.0026(13)
C16 0.0856(19) 0.0606(16) 0.0759(18) 0.0072(15) 0.0485(16) 0.0020(15)

loop_
_atom_type_symbol
_atom_type_description
_atom_type_scat_dispersion_real
_atom_type_scat_dispersion_imag
_atom_type_scat_source
C C 0.0181 0.0091 'International Tables Vol C Tables 4.2.6.8 and 6.1.1.4'
H H 0.0000 0.0000 'International Tables Vol C Tables 4.2.6.8 and 6.1.1.4'
N N 0.0311 0.0180 'International Tables Vol C Tables 4.2.6.8 and 6.1.1.4'
O O 0.0492 0.0322 'International Tables Vol C Tables 4.2.6.8 and 6.1.1.4'

loop_
_geom_angle_atom_site_label_1
_geom_angle_atom_site_label_2
_geom_angle_atom_site_label_3
_geom_angle
_geom_angle_site_symmetry_1
_geom_angle_site_symmetry_3
_geom_angle_publ_flag
C5 N1 C6 119.0(2) . . ?
C15 O2 H2 107(2) . . ?
H1A C1 H1B 109.5 . . ?
H1A C1 H1C 109.5 . . ?
H1B C1 H1C 109.5 . . ?
C2 C1 H1A 109.5 . . ?
C2 C1 H1B 109.5 . . ?
C2 C1 H1C 109.5 . . ?
C3 C2 C1 121.2(3) . . ?
C3 C2 C11 117.3(3) . . ?
C11 C2 C1 121.6(3) . . ?
C2 C3 H3 118.9 . . ?
C2 C3 C4 122.2(3) . . ?
C4 C3 H3 118.9 . . ?
C3 C4 C5 120.0(3) . . ?
C3 C4 C15 119.0(2) . . ?
C15 C4 C5 121.0(2) . . ?
N1 C5 C4 122.3(3) . . ?
N1 C5 H5 118.8 . . ?
C4 C5 H5 118.8 . . ?
N1 C6 H6 108.6 . . ?
N1 C6 C7 108.0(2) . . ?
N1 C6 C12 109.1(2) . . ?
C7 C6 H6 108.6 . . ?
C7 C6 C12 113.8(2) . . ?
C12 C6 H6 108.6 . . ?
C8 C7 C6 120.7(3) . . ?
C8 C7 C13 118.0(3) . . ?
C13 C7 C6 121.2(2) . . ?
C7 C8 H8 119.8 . . ?
C7 C8 C9 120.3(3) . . ?
C9 C8 H8 119.8 . . ?
C8 C9 H9 119.5 . . ?
C10 C9 C8 121.0(3) . . ?
C10 C9 H9 119.5 . . ?
C9 C10 H10 120.5 . . ?
C14 C10 C9 119.0(4) . . ?
C14 C10 H10 120.5 . . ?
C2 C11 H11 119.0 . . ?
C16 C11 C2 122.0(3) . . ?
C16 C11 H11 119.0 . . ?
C6 C12 H12A 109.5 . . ?
C6 C12 H12B 109.5 . . ?
C6 C12 H12C 109.5 . . ?
H12A C12 H12B 109.5 . . ?
H12A C12 H12C 109.5 . . ?
H12B C12 H12C 109.5 . . ?
C7 C13 H13 119.4 . . ?
C14 C13 C7 121.3(3) . . ?
C14 C13 H13 119.4 . . ?
C10 C14 C13 120.4(4) . . ?
C10 C14 H14 119.8 . . ?
C13 C14 H14 119.8 . . ?
O2 C15 C4 121.7(3) . . ?
O2 C15 C16 119.4(3) . . ?
C16 C15 C4 118.9(3) . . ?
C11 C16 C15 120.7(3) . . ?
C11 C16 H16 119.7 . . ?
C15 C16 H16 119.7 . . ?

loop_
_geom_bond_atom_site_label_1
_geom_bond_atom_site_label_2
_geom_bond_distance
_geom_bond_site_symmetry_2
_geom_bond_publ_flag
N1 C5 1.274(3) . ?
N1 C6 1.468(3) . ?
O2 C15 1.353(3) . ?
O2 H2 1.01(4) . ?
C1 H1A 0.9800 . ?
C1 H1B 0.9800 . ?
C1 H1C 0.9800 . ?
C1 C2 1.510(4) . ?
C2 C3 1.383(4) . ?
C2 C11 1.392(5) . ?
C3 H3 0.9500 . ?
C3 C4 1.395(4) . ?
C4 C5 1.454(4) . ?
C4 C15 1.410(4) . ?
C5 H5 0.9500 . ?
C6 H6 1.0000 . ?
C6 C7 1.516(4) . ?
C6 C12 1.516(4) . ?
C7 C8 1.383(4) . ?
C7 C13 1.384(4) . ?
C8 H8 0.9500 . ?
C8 C9 1.385(5) . ?
C9 H9 0.9500 . ?
C9 C10 1.370(6) . ?
C10 H10 0.9500 . ?
C10 C14 1.369(5) . ?
C11 H11 0.9500 . ?
C11 C16 1.375(4) . ?
C12 H12A 0.9800 . ?
C12 H12B 0.9800 . ?
C12 H12C 0.9800 . ?
C13 H13 0.9500 . ?
C13 C14 1.377(4) . ?
C14 H14 0.9500 . ?
C15 C16 1.381(4) . ?
C16 H16 0.9500 . ?

loop_
_geom_torsion_atom_site_label_1
_geom_torsion_atom_site_label_2
_geom_torsion_atom_site_label_3
_geom_torsion_atom_site_label_4
_geom_torsion
_geom_torsion_site_symmetry_1
_geom_torsion_site_symmetry_2
_geom_torsion_site_symmetry_3
_geom_torsion_site_symmetry_4
_geom_torsion_publ_flag
N1 C6 C7 C8 -109.8(3) . . . . ?
N1 C6 C7 C13 67.4(3) . . . . ?
O2 C15 C16 C11 -178.8(3) . . . . ?
C1 C2 C3 C4 -179.2(2) . . . . ?
C1 C2 C11 C16 179.5(3) . . . . ?
C2 C3 C4 C5 177.8(2) . . . . ?
C2 C3 C4 C15 -0.7(4) . . . . ?
C2 C11 C16 C15 0.1(5) . . . . ?
C3 C2 C11 C16 -0.1(4) . . . . ?
C3 C4 C5 N1 -178.6(2) . . . . ?
C3 C4 C15 O2 179.1(2) . . . . ?
C3 C4 C15 C16 0.6(4) . . . . ?
C4 C15 C16 C11 -0.3(4) . . . . ?
C5 N1 C6 C7 123.6(3) . . . . ?
C5 N1 C6 C12 -112.2(3) . . . . ?
C5 C4 C15 O2 0.6(4) . . . . ?
C5 C4 C15 C16 -177.9(3) . . . . ?
C6 N1 C5 C4 179.6(2) . . . . ?
C6 C7 C8 C9 177.5(3) . . . . ?
C6 C7 C13 C14 -177.8(3) . . . . ?
C7 C8 C9 C10 -0.4(5) . . . . ?
C7 C13 C14 C10 1.1(5) . . . . ?
C8 C7 C13 C14 -0.6(4) . . . . ?
C8 C9 C10 C14 0.9(5) . . . . ?
C9 C10 C14 C13 -1.3(5) . . . . ?
C11 C2 C3 C4 0.4(4) . . . . ?
C12 C6 C7 C8 129.0(3) . . . . ?
C12 C6 C7 C13 -53.9(4) . . . . ?
C13 C7 C8 C9 0.2(4) . . . . ?
C15 C4 C5 N1 -0.1(4) . . . . ?
